data_7250811
loop_
_publ_author_name
'Ozeryanskii, Valery A.'
'Demidov, Oleg P.'
'Marchenko, Andrey V.'

_publ_section_title
;
 Intramolecular hydrogen bonding in 1,8-bis(dimethylamino)naphthalenes
 containing two to four heteroatomic functions in the ortho- and
 peri-positions: from CD3 to sulfur and selenium
;
_journal_issue 37
_journal_name_full CrystEngComm
_journal_page_first 6163
_journal_page_last 6173
_journal_paper_doi 10.1039/D5CE00621J
_journal_volume 27
_journal_year 2025
_chemical_formula_moiety 'C16 H23 N2 S2, B F4'
_chemical_formula_sum 'C16 H23 B F4 N2 S2'
_chemical_formula_weight 394.29
_chemical_melting_point 491.1(10)
_space_group_crystal_system triclinic
_space_group_IT_number 2
_space_group_name_Hall '-P 1'
_space_group_name_H-M_alt 'P -1'
_atom_sites_solution_hydrogens mixed
_atom_sites_solution_primary dual
_audit_creation_date 2022-03-24
_audit_creation_method
;
Olex2 1.5
(compiled 2021.08.20 svn.r13c46975 for OlexSys, GUI svn.r6396)
;
_audit_update_record
;
2025-06-13 deposited with the CCDC.	2025-08-25 downloaded from the CCDC.
;
_cell_angle_alpha 86.404(2)
_cell_angle_beta 76.855(2)
_cell_angle_gamma 81.590(2)
_cell_formula_units_Z 2
_cell_length_a 7.7857(2)
_cell_length_b 8.4721(2)
_cell_length_c 14.0062(4)
_cell_measurement_reflns_used 14410
_cell_measurement_temperature 100.01(10)
_cell_measurement_theta_max 75.8670
_cell_measurement_theta_min 5.2470
_cell_volume 889.57(4)
_computing_cell_refinement 'CrysAlisPro 1.171.41.93a (Rigaku OD, 2020)'
_computing_data_collection 'CrysAlisPro 1.171.41.93a (Rigaku OD, 2020)'
_computing_data_reduction 'CrysAlisPro 1.171.41.93a (Rigaku OD, 2020)'
_computing_molecular_graphics 'Olex2 1.5 (Dolomanov et al., 2009)'
_computing_publication_material 'Olex2 1.5 (Dolomanov et al., 2009)'
_computing_structure_refinement 'SHELXL 2018/3 (Sheldrick, 2015)'
_computing_structure_solution 'SHELXT 2018/2 (Sheldrick, 2018)'
_diffrn_ambient_environment N~2~
_diffrn_ambient_temperature 100.01(10)
_diffrn_detector 'CCD plate'
_diffrn_detector_area_resol_mean 5.2529
_diffrn_detector_type AtlasS2
_diffrn_measured_fraction_theta_full 1.000
_diffrn_measured_fraction_theta_max 0.994
_diffrn_measurement_details
;
List of Runs (angles in degrees, time in seconds):

  # Type    Start    End  Width  t~exp~   \w     \q     \k     \f   Frames
#--------------------------------------------------------------------------
  1  \w   -115.00 -16.00   1.00    1.00    --  -40.82 -38.00 -60.00   99
  2  \w    -65.00  33.00   1.00    1.00    --  -40.82  38.00 120.00   98
  3  \w   -113.00 -13.00   1.00    1.00    --  -40.82 -57.00-150.00  100
  4  \w     27.00  97.00   1.00    1.00    --   40.82-125.00 -60.00   70
  5  \w      6.00  82.00   1.00    1.00    --   40.82 -99.00 150.00   76
  6  \w      5.00  31.00   1.00    1.00    --   40.82  86.00   4.18   26
  7  \w     40.00 141.00   1.00    1.00    --  112.00 -61.00 -90.00  101
  8  \w     61.00 146.00   1.00    1.00    --  112.00 178.00 120.00   85
  9  \w     59.00 178.00   1.00    1.00    --  112.00  15.00   0.00  119
 10  \w     36.00 109.00   1.00    1.00    --  112.00-111.00   0.00   73
 11  \w     36.00 109.00   1.00    1.00    --  112.00-111.00 -90.00   73
 12  \w     84.00 178.00   1.00    1.00    --  112.00  30.00  30.00   94
 13  \w     30.00 106.00   1.00    1.00    --  112.00 -95.00-180.00   76
 14  \w     84.00 178.00   1.00    1.00    --  112.00  30.00 -90.00   94
 15  \w    104.00 178.00   1.00    1.00    --  112.00 111.00  30.00   74
 16  \w     39.00 138.00   1.00    1.00    --  112.00 -45.00 -30.00   99
 17  \w     61.00 146.00   1.00    1.00    --  112.00 178.00 150.00   85
 18  \w     39.00 138.00   1.00    1.00    --  112.00 -45.00 -90.00   99
 19  \w     30.00 106.00   1.00    1.00    --  112.00 -95.00  90.00   76
 20  \w    104.00 178.00   1.00    1.00    --  112.00 111.00-120.00   74
 21  \w     36.00 109.00   1.00    1.00    --  112.00-111.00-120.00   73
 22  \w     30.00 106.00   1.00    1.00    --  112.00 -95.00 150.00   76
 23  \w     40.00 141.00   1.00    1.00    --  112.00 -61.00-120.00  101
 24  \w     39.00 115.00   1.00    1.00    --  112.00-128.00-171.00   76
 25  \w     61.00 146.00   1.00    1.00    --  112.00 178.00  60.00   85
 26  \w     61.00 146.00   1.00    1.00    --  112.00 178.00  90.00   85
 27  \w     39.00 138.00   1.00    1.00    --  112.00 -45.00   0.00   99
 28  \w     30.00 106.00   1.00    1.00    --  112.00 -95.00-150.00   76
 29  \w     36.00 109.00   1.00    1.00    --  112.00-111.00-150.00   73
 30  \w     30.00 106.00   1.00    1.00    --  112.00 -95.00-120.00   76
 31  \w     36.00 109.00   1.00    1.00    --  112.00-111.00  90.00   73
 32  \w     61.00 146.00   1.00    1.00    --  112.00 178.00 -30.00   85
 33  \w     86.00 178.00   1.00    1.00    --  112.00  45.00 -60.00   92
 34  \w     36.00 140.00   1.00    1.00    --  112.00 -30.00  77.70  104
 35  \w     40.00 141.00   1.00    1.00    --  112.00 -61.00-150.00  101
 36  \w     36.00 145.00   1.00    1.00    --  112.00 -77.00 150.00  109
 37  \w   -113.00 -13.00   1.00    1.00    --  -40.82 -57.00  90.00  100
 38  \w   -113.00 -48.00   1.00    1.00    --  -40.82 -57.00  30.00   65
 39  \w    -65.00  33.00   1.00    1.00    --  -40.82  38.00   0.00   98
 40  \w      4.00  30.00   1.00    1.00    --   40.82  89.00-138.83   26
 41  \w      5.00  31.00   1.00    1.00    --   40.82  86.00  66.94   26
;
_diffrn_measurement_device 'four-circle diffractometer'
_diffrn_measurement_device_type 'SuperNova, Dual, Cu at home/near, AtlasS2'
_diffrn_measurement_method '\w scans'
_diffrn_orient_matrix_type 'CrysAlisPro convention (1999,Acta A55,543-557)'
_diffrn_orient_matrix_UB_11 -0.0420411000
_diffrn_orient_matrix_UB_12 0.1255195000
_diffrn_orient_matrix_UB_13 -0.0788628000
_diffrn_orient_matrix_UB_21 0.1171714000
_diffrn_orient_matrix_UB_22 -0.1086816000
_diffrn_orient_matrix_UB_23 -0.0806948000
_diffrn_orient_matrix_UB_31 -0.1629954000
_diffrn_orient_matrix_UB_32 -0.0790751000
_diffrn_orient_matrix_UB_33 -0.0062367000
_diffrn_radiation_monochromator mirror
_diffrn_radiation_probe x-ray
_diffrn_radiation_type 'Cu K\a'
_diffrn_radiation_wavelength 1.54184
_diffrn_reflns_av_R_equivalents 0.0205
_diffrn_reflns_av_unetI/netI 0.0137
_diffrn_reflns_Laue_measured_fraction_full 1.000
_diffrn_reflns_Laue_measured_fraction_max 0.994
_diffrn_reflns_limit_h_max 8
_diffrn_reflns_limit_h_min -9
_diffrn_reflns_limit_k_max 9
_diffrn_reflns_limit_k_min -10
_diffrn_reflns_limit_l_max 17
_diffrn_reflns_limit_l_min -17
_diffrn_reflns_number 18512
_diffrn_reflns_point_group_measured_fraction_full 1.000
_diffrn_reflns_point_group_measured_fraction_max 0.994
_diffrn_reflns_theta_full 67.684
_diffrn_reflns_theta_max 76.178
_diffrn_reflns_theta_min 3.242
_diffrn_source 'micro-focus sealed X-ray tube'
_diffrn_source_type 'SuperNova (Cu) X-ray Source'
_exptl_absorpt_coefficient_mu 3.097
_exptl_absorpt_correction_T_max 1.000
_exptl_absorpt_correction_T_min 0.457
_exptl_absorpt_correction_type gaussian
_exptl_absorpt_process_details
;
CrysAlisPro 1.171.41.93a (Rigaku Oxford Diffraction, 2020)
Numerical absorption correction based on gaussian integration over
a multifaceted crystal model
Empirical absorption correction using spherical harmonics,
implemented in SCALE3 ABSPACK scaling algorithm.
;
_exptl_crystal_colour colourless
_exptl_crystal_colour_primary colourless
_exptl_crystal_density_diffrn 1.472
_exptl_crystal_description plate
_exptl_crystal_F_000 412
_exptl_crystal_recrystallization_method 'Re-crystallisation from solvent: CD3CN/CH2Cl2'
_exptl_crystal_size_max 0.394
_exptl_crystal_size_mid 0.155
_exptl_crystal_size_min 0.109
_refine_diff_density_max 0.335
_refine_diff_density_min -0.268
_refine_diff_density_rms 0.055
_refine_ls_extinction_coef 0.0030(2)
_refine_ls_extinction_expression Fc^*^=kFc[1+0.001xFc^2^\l^3^/sin(2\q)]^-1/4^
_refine_ls_extinction_method 'SHELXL-2018/3 (Sheldrick 2018)'
_refine_ls_goodness_of_fit_ref 1.192
_refine_ls_hydrogen_treatment mixed
_refine_ls_matrix_type full
_refine_ls_number_parameters 253
_refine_ls_number_reflns 3713
_refine_ls_number_restraints 205
_refine_ls_restrained_S_all 1.170
_refine_ls_R_factor_all 0.0334
_refine_ls_R_factor_gt 0.0327
_refine_ls_shift/su_max 0.000
_refine_ls_shift/su_mean 0.000
_refine_ls_structure_factor_coef Fsqd
_refine_ls_weighting_details 'w=1/[\s^2^(Fo^2^)+(0.0136P)^2^+1.0958P] where P=(Fo^2^+2Fc^2^)/3'
_refine_ls_weighting_scheme calc
_refine_ls_wR_factor_gt 0.0798
_refine_ls_wR_factor_ref 0.0801
_reflns_Friedel_coverage 0.000
_reflns_number_gt 3620
_reflns_number_total 3713
_reflns_threshold_expression 'I > 2\s(I)'
_cod_data_source_file d5ce00621j2.cif
_cod_data_source_block Str_17xHBF4
_cod_depositor_comments
;
The following automatic conversions were performed:

data item '_chemical_melting_point' value '217-219 deg.C' was changed
to '491.1(10)' -- it was converted from degrees Celsius (C) to
kelvins (K), the average value was taken and precision was estimated.

Automatic conversion script
Id: cif_fix_values 8170 2020-07-09 18:12:32Z antanas 

 Adding full bibliography for 7250802--7250812.cif.
;
_cod_database_code 7250811
_shelx_shelxl_version_number 2018/3
_chemical_oxdiff_formula 'C16 H23 B F4 N2 S2'
_shelx_space_group_comment
;
The symmetry employed for this shelxl refinement is uniquely defined
by the following loop, which should always be used as a source of
symmetry information in preference to the above space-group names.
They are only intended as comments.
;
_shelx_estimated_absorpt_t_max 0.729
_shelx_estimated_absorpt_t_min 0.375
_olex2_refinement_description
;
1. Fixed Uiso
 At 1.2 times of:
  All C(H) groups
 At 1.5 times of:
  All C(H,H,H) groups
2. Restrained distances
 F1-B1 \\sim F5-B1
 with sigma of 0.02
 F4-B1 \\sim F6-B1
 with sigma of 0.02
 F3-B1 \\sim F7-B1
 with sigma of 0.02
3. Uiso/Uaniso restraints and constraints
Uanis(F4) = Uanis(F6)
Uanis(F7) = Uanis(F3)
4. Rigid body (RIGU) restrains
 All non-hydrogen atoms
 with sigma for 1-2 distances of 0.004 and sigma for 1-3 distances of 0.004
5. Others
 Sof(F6)=Sof(F5)=Sof(F7)=1-FVAR(1)
 Sof(F1)=Sof(F3)=Sof(F4)=FVAR(1)
6.a Aromatic/amide H refined with riding coordinates:
 C3(H3), C2(H2), C8(H8), C7(H7)
6.b Idealised Me refined as rotating group:
 C16(H16A,H16B,H16C), C15(H15A,H15B,H15C), C12(H12A,H12B,H12C), C11(H11A,H11B,
 H11C), C14(H14A,H14B,H14C), C13(H13A,H13B,H13C)
;
_olex2_submission_special_instructions 'No special instructions were received'
_oxdiff_exptl_absorpt_empirical_details
;
Empirical correction (ABSPACK) includes:
- Absorption correction using spherical harmonics
- Frame scaling
;
_oxdiff_exptl_absorpt_empirical_full_max 1.293
_oxdiff_exptl_absorpt_empirical_full_min 0.807

loop_
_space_group_symop_operation_xyz
'x, y, z'
'-x, -y, -z'

loop_
_atom_site_label
_atom_site_type_symbol
_atom_site_fract_x
_atom_site_fract_y
_atom_site_fract_z
_atom_site_U_iso_or_equiv
_atom_site_adp_type
_atom_site_occupancy
_atom_site_site_symmetry_order
_atom_site_calc_flag
_atom_site_refinement_flags_posn
_atom_site_refinement_flags_adp
_atom_site_refinement_flags_occupancy
_atom_site_disorder_assembly
_atom_site_disorder_group
S1 S 0.72648(6) 0.30712(5) -0.09642(3) 0.01504(11) Uani 1 1 d . . . . .
S2 S 0.40901(6) 0.18132(5) -0.11516(3) 0.01632(11) Uani 1 1 d . . . . .
F2 F 0.97356(16) -0.20915(15) 0.30749(8) 0.0272(3) Uani 1 1 d . . . . .
F1 F 0.8654(13) -0.3072(14) 0.4611(4) 0.0318(10) Uani 0.864(4) 1 d D . P A 1
F3 F 0.7024(2) -0.1077(2) 0.39250(12) 0.0379(5) Uani 0.864(4) 1 d D . P A 1
F4 F 0.7472(3) -0.3574(3) 0.33421(14) 0.0449(6) Uani 0.864(4) 1 d D . P A 1
N1 N 0.40116(19) 0.36258(17) 0.33796(10) 0.0135(3) Uani 1 1 d . . . . .
N2 N 0.18884(19) 0.16699(18) 0.32779(11) 0.0155(3) Uani 1 1 d . . . . .
C4 C 0.6195(2) 0.3202(2) 0.02979(12) 0.0130(3) Uani 1 1 d . . . . .
C1 C 0.4802(2) 0.3394(2) 0.23322(12) 0.0130(3) Uani 1 1 d . . . . .
C5 C 0.4559(2) 0.25418(19) 0.07072(12) 0.0118(3) Uani 1 1 d . . . . .
C3 C 0.7008(2) 0.3911(2) 0.09035(13) 0.0157(3) Uani 1 1 d . . . . .
H3 H 0.808961 0.432368 0.062666 0.019 Uiso 1 1 calc R U . . .
C2 C 0.6299(2) 0.4043(2) 0.19085(13) 0.0155(3) Uani 1 1 d . . . . .
H2 H 0.686434 0.458854 0.229697 0.019 Uiso 1 1 calc R U . . .
C10 C 0.3911(2) 0.25798(19) 0.17631(12) 0.0119(3) Uani 1 1 d . . . . .
C9 C 0.2397(2) 0.1802(2) 0.22078(13) 0.0139(3) Uani 1 1 d . . . . .
C6 C 0.3518(2) 0.1852(2) 0.01475(12) 0.0136(3) Uani 1 1 d . . . . .
C8 C 0.1484(2) 0.1144(2) 0.16499(13) 0.0175(4) Uani 1 1 d . . . . .
H8 H 0.048083 0.063636 0.195705 0.021 Uiso 1 1 calc R U . . .
C16 C 0.2546(2) 0.0635(2) -0.14509(13) 0.0174(4) Uani 1 1 d . . . . .
H16A H 0.284423 0.046160 -0.215821 0.026 Uiso 1 1 calc R U . . .
H16B H 0.133332 0.119917 -0.126222 0.026 Uiso 1 1 calc R U . . .
H16C H 0.262130 -0.039777 -0.109503 0.026 Uiso 1 1 calc R U . . .
C15 C 0.9121(2) 0.4169(2) -0.10758(13) 0.0161(4) Uani 1 1 d . . . . .
H15A H 0.977757 0.419068 -0.176121 0.024 Uiso 1 1 calc R U . . .
H15B H 0.991383 0.364933 -0.066254 0.024 Uiso 1 1 calc R U . . .
H15C H 0.868212 0.526363 -0.086428 0.024 Uiso 1 1 calc R U . . .
C12 C 0.3158(3) 0.5295(2) 0.35699(14) 0.0215(4) Uani 1 1 d . . . . .
H12A H 0.407121 0.601148 0.341953 0.032 Uiso 1 1 calc R U . . .
H12B H 0.254255 0.538042 0.426124 0.032 Uiso 1 1 calc R U . . .
H12C H 0.229834 0.559363 0.315438 0.032 Uiso 1 1 calc R U . . .
C11 C 0.5291(2) 0.3104(2) 0.40183(13) 0.0200(4) Uani 1 1 d . . . . .
H11A H 0.582955 0.200024 0.387823 0.030 Uiso 1 1 calc R U . . .
H11B H 0.466051 0.317011 0.470804 0.030 Uiso 1 1 calc R U . . .
H11C H 0.622470 0.379961 0.388912 0.030 Uiso 1 1 calc R U . . .
C7 C 0.2013(2) 0.1211(2) 0.06295(13) 0.0175(4) Uani 1 1 d . . . . .
H7 H 0.131383 0.080085 0.025360 0.021 Uiso 1 1 calc R U . . .
C14 C 0.2588(3) 0.0082(2) 0.36507(14) 0.0232(4) Uani 1 1 d . . . . .
H14A H 0.200349 -0.074303 0.344195 0.035 Uiso 1 1 calc R U . . .
H14B H 0.234680 0.007448 0.436879 0.035 Uiso 1 1 calc R U . . .
H14C H 0.387511 -0.013303 0.338750 0.035 Uiso 1 1 calc R U . . .
C13 C -0.0056(3) 0.2059(3) 0.36682(15) 0.0259(4) Uani 1 1 d . . . . .
H13A H -0.047219 0.311822 0.341740 0.039 Uiso 1 1 calc R U . . .
H13B H -0.030545 0.205606 0.438632 0.039 Uiso 1 1 calc R U . . .
H13C H -0.067504 0.126103 0.345869 0.039 Uiso 1 1 calc R U . . .
B1 B 0.8234(3) -0.2486(3) 0.37358(15) 0.0201(4) Uani 1 1 d D . . . .
F6 F 0.822(2) -0.4080(16) 0.3418(10) 0.0449(6) Uani 0.136(4) 1 d D . P A 2
F5 F 0.858(9) -0.285(9) 0.465(3) 0.042(10) Uani 0.136(4) 1 d D . P A 2
F7 F 0.6570(14) -0.1786(16) 0.3713(8) 0.0379(5) Uani 0.136(4) 1 d D . P A 2
H1 H 0.296(4) 0.279(4) 0.351(2) 0.054(9) Uiso 1 1 d . . . . .

loop_
_atom_site_aniso_label
_atom_site_aniso_U_11
_atom_site_aniso_U_22
_atom_site_aniso_U_33
_atom_site_aniso_U_23
_atom_site_aniso_U_13
_atom_site_aniso_U_12
S1 0.0158(2) 0.0174(2) 0.0124(2) -0.00229(15) -0.00104(15) -0.00648(16)
S2 0.0197(2) 0.0184(2) 0.0131(2) -0.00124(15) -0.00524(16) -0.00708(16)
F2 0.0232(6) 0.0362(7) 0.0222(6) 0.0017(5) -0.0013(5) -0.0107(5)
F1 0.0314(17) 0.0456(18) 0.0183(13) 0.0068(15) -0.0080(11) -0.0043(13)
F3 0.0361(9) 0.0403(11) 0.0281(8) -0.0017(7) 0.0007(7) 0.0133(8)
F4 0.0573(14) 0.0574(13) 0.0321(8) -0.0037(9) -0.0141(9) -0.0401(11)
N1 0.0140(7) 0.0156(7) 0.0112(7) -0.0025(5) -0.0024(5) -0.0026(6)
N2 0.0132(7) 0.0196(7) 0.0134(7) -0.0004(6) -0.0006(5) -0.0054(6)
C4 0.0141(8) 0.0114(7) 0.0127(8) -0.0005(6) -0.0020(6) -0.0010(6)
C1 0.0140(8) 0.0136(8) 0.0113(8) -0.0013(6) -0.0025(6) -0.0017(6)
C5 0.0132(8) 0.0095(7) 0.0133(8) -0.0007(6) -0.0043(6) -0.0011(6)
C3 0.0136(8) 0.0178(8) 0.0161(8) 0.0002(7) -0.0018(6) -0.0065(7)
C2 0.0161(8) 0.0174(8) 0.0151(8) -0.0020(7) -0.0052(7) -0.0059(7)
C10 0.0113(8) 0.0105(7) 0.0138(8) -0.0005(6) -0.0031(6) -0.0002(6)
C9 0.0136(8) 0.0144(8) 0.0132(8) -0.0010(6) -0.0019(6) -0.0019(6)
C6 0.0161(8) 0.0122(8) 0.0129(8) -0.0011(6) -0.0044(6) -0.0011(6)
C8 0.0150(8) 0.0205(9) 0.0181(9) -0.0013(7) -0.0019(7) -0.0081(7)
C16 0.0201(9) 0.0166(8) 0.0186(9) -0.0029(7) -0.0093(7) -0.0040(7)
C15 0.0149(8) 0.0173(8) 0.0162(8) -0.0018(7) -0.0006(7) -0.0062(7)
C12 0.0255(10) 0.0177(9) 0.0190(9) -0.0048(7) -0.0015(7) 0.0007(7)
C11 0.0173(9) 0.0302(10) 0.0147(8) 0.0016(7) -0.0065(7) -0.0059(7)
C7 0.0188(9) 0.0205(9) 0.0163(8) -0.0032(7) -0.0063(7) -0.0074(7)
C14 0.0307(11) 0.0201(9) 0.0203(9) 0.0045(7) -0.0071(8) -0.0085(8)
C13 0.0134(9) 0.0414(12) 0.0216(10) -0.0073(9) 0.0025(7) -0.0069(8)
B1 0.0191(10) 0.0280(11) 0.0138(9) -0.0004(8) -0.0029(8) -0.0068(8)
F6 0.0573(14) 0.0574(13) 0.0321(8) -0.0037(9) -0.0141(9) -0.0401(11)
F5 0.045(15) 0.07(3) 0.013(6) -0.006(8) -0.009(7) -0.016(13)
F7 0.0361(9) 0.0403(11) 0.0281(8) -0.0017(7) 0.0007(7) 0.0133(8)

loop_
_atom_type_symbol
_atom_type_description
_atom_type_scat_dispersion_real
_atom_type_scat_dispersion_imag
_atom_type_scat_source
C C 0.0181 0.0091 'International Tables Vol C Tables 4.2.6.8 and 6.1.1.4'
H H 0.0000 0.0000 'International Tables Vol C Tables 4.2.6.8 and 6.1.1.4'
B B 0.0090 0.0039 'International Tables Vol C Tables 4.2.6.8 and 6.1.1.4'
F F 0.0727 0.0534 'International Tables Vol C Tables 4.2.6.8 and 6.1.1.4'
N N 0.0311 0.0180 'International Tables Vol C Tables 4.2.6.8 and 6.1.1.4'
S S 0.3331 0.5567 'International Tables Vol C Tables 4.2.6.8 and 6.1.1.4'

loop_
_exptl_crystal_face_index_h
_exptl_crystal_face_index_k
_exptl_crystal_face_index_l
_exptl_crystal_face_perp_dist
-5 1 -2 0.1540
-3 3 -3 0.0799
0 0 -9 0.0666
-4 -2 -6 0.1666
0 1 9 0.0724
-4 -4 -3 0.1806
-3 4 2 0.0825
-1 -5 0 0.1791
-3 -4 2 0.1714
-2 2 -7 0.0783
0 0 -9 0.0611
5 3 2 0.1748
-3 3 2 0.0890
3 -3 -5 0.0604
3 -3 1 0.0637
0 -1 9 0.0343

loop_
_geom_angle_atom_site_label_1
_geom_angle_atom_site_label_2
_geom_angle_atom_site_label_3
_geom_angle
_geom_angle_site_symmetry_1
_geom_angle_site_symmetry_3
_geom_angle_publ_flag
C4 S1 C15 103.61(8) . . ?
C6 S2 C16 103.94(8) . . ?
C1 N1 C12 111.68(14) . . ?
C1 N1 C11 113.11(14) . . ?
C1 N1 H1 100.8(15) . . ?
C12 N1 C11 111.28(14) . . ?
C12 N1 H1 110.0(15) . . ?
C11 N1 H1 109.4(15) . . ?
C9 N2 C14 111.47(14) . . ?
C9 N2 C13 113.06(14) . . ?
C9 N2 H1 98.8(12) . . ?
C14 N2 H1 106.3(12) . . ?
C13 N2 C14 111.47(15) . . ?
C13 N2 H1 115.0(12) . . ?
C5 C4 S1 122.42(13) . . ?
C3 C4 S1 117.79(13) . . ?
C3 C4 C5 119.74(15) . . ?
C2 C1 N1 119.40(15) . . ?
C2 C1 C10 121.21(16) . . ?
C10 C1 N1 119.26(15) . . ?
C4 C5 C10 117.24(15) . . ?
C6 C5 C4 125.30(15) . . ?
C6 C5 C10 117.46(15) . . ?
C4 C3 H3 118.8 . . ?
C4 C3 C2 122.36(16) . . ?
C2 C3 H3 118.8 . . ?
C1 C2 C3 120.06(16) . . ?
C1 C2 H2 120.0 . . ?
C3 C2 H2 120.0 . . ?
C1 C10 C5 119.11(15) . . ?
C1 C10 C9 121.84(15) . . ?
C9 C10 C5 119.05(15) . . ?
C10 C9 N2 118.73(15) . . ?
C8 C9 N2 120.28(15) . . ?
C8 C9 C10 120.95(16) . . ?
C5 C6 S2 122.35(13) . . ?
C7 C6 S2 117.99(13) . . ?
C7 C6 C5 119.65(16) . . ?
C9 C8 H8 119.8 . . ?
C9 C8 C7 120.36(16) . . ?
C7 C8 H8 119.8 . . ?
S2 C16 H16A 109.5 . . ?
S2 C16 H16B 109.5 . . ?
S2 C16 H16C 109.5 . . ?
H16A C16 H16B 109.5 . . ?
H16A C16 H16C 109.5 . . ?
H16B C16 H16C 109.5 . . ?
S1 C15 H15A 109.5 . . ?
S1 C15 H15B 109.5 . . ?
S1 C15 H15C 109.5 . . ?
H15A C15 H15B 109.5 . . ?
H15A C15 H15C 109.5 . . ?
H15B C15 H15C 109.5 . . ?
N1 C12 H12A 109.5 . . ?
N1 C12 H12B 109.5 . . ?
N1 C12 H12C 109.5 . . ?
H12A C12 H12B 109.5 . . ?
H12A C12 H12C 109.5 . . ?
H12B C12 H12C 109.5 . . ?
N1 C11 H11A 109.5 . . ?
N1 C11 H11B 109.5 . . ?
N1 C11 H11C 109.5 . . ?
H11A C11 H11B 109.5 . . ?
H11A C11 H11C 109.5 . . ?
H11B C11 H11C 109.5 . . ?
C6 C7 C8 122.19(16) . . ?
C6 C7 H7 118.9 . . ?
C8 C7 H7 118.9 . . ?
N2 C14 H14A 109.5 . . ?
N2 C14 H14B 109.5 . . ?
N2 C14 H14C 109.5 . . ?
H14A C14 H14B 109.5 . . ?
H14A C14 H14C 109.5 . . ?
H14B C14 H14C 109.5 . . ?
N2 C13 H13A 109.5 . . ?
N2 C13 H13B 109.5 . . ?
N2 C13 H13C 109.5 . . ?
H13A C13 H13B 109.5 . . ?
H13A C13 H13C 109.5 . . ?
H13B C13 H13C 109.5 . . ?
F2 B1 F3 107.43(18) . . ?
F2 B1 F6 99.6(6) . . ?
F1 B1 F2 110.6(5) . . ?
F1 B1 F3 108.2(5) . . ?
F4 B1 F2 110.27(18) . . ?
F4 B1 F1 110.8(5) . . ?
F4 B1 F3 109.36(19) . . ?
F5 B1 F2 111(3) . . ?
F5 B1 F6 100(3) . . ?
F7 B1 F2 123.0(5) . . ?
F7 B1 F6 101.7(8) . . ?
F7 B1 F5 116(3) . . ?

loop_
_geom_bond_atom_site_label_1
_geom_bond_atom_site_label_2
_geom_bond_distance
_geom_bond_site_symmetry_2
_geom_bond_publ_flag
S1 C4 1.7772(17) . ?
S1 C15 1.8031(17) . ?
S2 C6 1.7734(17) . ?
S2 C16 1.8031(18) . ?
F2 B1 1.385(2) . ?
F1 B1 1.384(4) . ?
F3 B1 1.407(3) . ?
F4 B1 1.370(3) . ?
N1 C1 1.470(2) . ?
N1 C12 1.484(2) . ?
N1 C11 1.488(2) . ?
N1 H1 1.14(3) . ?
N2 C9 1.462(2) . ?
N2 C14 1.485(2) . ?
N2 C13 1.483(2) . ?
N2 H1 1.45(3) . ?
C4 C5 1.450(2) . ?
C4 C3 1.378(2) . ?
C1 C2 1.359(2) . ?
C1 C10 1.433(2) . ?
C5 C10 1.451(2) . ?
C5 C6 1.448(2) . ?
C3 H3 0.9500 . ?
C3 C2 1.395(2) . ?
C2 H2 0.9500 . ?
C10 C9 1.433(2) . ?
C9 C8 1.360(2) . ?
C6 C7 1.380(2) . ?
C8 H8 0.9500 . ?
C8 C7 1.394(3) . ?
C16 H16A 0.9800 . ?
C16 H16B 0.9800 . ?
C16 H16C 0.9800 . ?
C15 H15A 0.9800 . ?
C15 H15B 0.9800 . ?
C15 H15C 0.9800 . ?
C12 H12A 0.9800 . ?
C12 H12B 0.9800 . ?
C12 H12C 0.9800 . ?
C11 H11A 0.9800 . ?
C11 H11B 0.9800 . ?
C11 H11C 0.9800 . ?
C7 H7 0.9500 . ?
C14 H14A 0.9800 . ?
C14 H14B 0.9800 . ?
C14 H14C 0.9800 . ?
C13 H13A 0.9800 . ?
C13 H13B 0.9800 . ?
C13 H13C 0.9800 . ?
B1 F6 1.451(12) . ?
B1 F5 1.373(17) . ?
B1 F7 1.350(10) . ?

loop_
_geom_torsion_atom_site_label_1
_geom_torsion_atom_site_label_2
_geom_torsion_atom_site_label_3
_geom_torsion_atom_site_label_4
_geom_torsion
_geom_torsion_site_symmetry_1
_geom_torsion_site_symmetry_2
_geom_torsion_site_symmetry_3
_geom_torsion_site_symmetry_4
_geom_torsion_publ_flag
S1 C4 C5 C10 173.88(12) . . . . ?
S1 C4 C5 C6 -6.3(2) . . . . ?
S1 C4 C3 C2 -178.61(14) . . . . ?
S2 C6 C7 C8 178.10(15) . . . . ?
N1 C1 C2 C3 -176.35(16) . . . . ?
N1 C1 C10 C5 171.68(14) . . . . ?
N1 C1 C10 C9 -8.3(2) . . . . ?
N2 C9 C8 C7 -177.32(16) . . . . ?
C4 C5 C10 C1 6.0(2) . . . . ?
C4 C5 C10 C9 -173.96(15) . . . . ?
C4 C5 C6 S2 -3.0(2) . . . . ?
C4 C5 C6 C7 177.72(16) . . . . ?
C4 C3 C2 C1 3.3(3) . . . . ?
C1 C10 C9 N2 -7.6(2) . . . . ?
C1 C10 C9 C8 174.79(17) . . . . ?
C5 C4 C3 C2 -1.0(3) . . . . ?
C5 C10 C9 N2 172.38(15) . . . . ?
C5 C10 C9 C8 -5.2(3) . . . . ?
C5 C6 C7 C8 -2.6(3) . . . . ?
C3 C4 C5 C10 -3.6(2) . . . . ?
C3 C4 C5 C6 176.19(16) . . . . ?
C2 C1 C10 C5 -4.0(2) . . . . ?
C2 C1 C10 C9 175.99(16) . . . . ?
C10 C1 C2 C3 -0.7(3) . . . . ?
C10 C5 C6 S2 176.88(12) . . . . ?
C10 C5 C6 C7 -2.4(2) . . . . ?
C10 C9 C8 C7 0.2(3) . . . . ?
C9 C8 C7 C6 3.8(3) . . . . ?
C6 C5 C10 C1 -173.83(15) . . . . ?
C6 C5 C10 C9 6.2(2) . . . . ?
C16 S2 C6 C5 173.41(14) . . . . ?
C16 S2 C6 C7 -7.26(16) . . . . ?
C15 S1 C4 C5 176.76(14) . . . . ?
C15 S1 C4 C3 -5.66(16) . . . . ?
C12 N1 C1 C2 71.6(2) . . . . ?
C12 N1 C1 C10 -104.19(18) . . . . ?
C11 N1 C1 C2 -54.9(2) . . . . ?
C11 N1 C1 C10 129.34(17) . . . . ?
C14 N2 C9 C10 -97.88(18) . . . . ?
C14 N2 C9 C8 79.7(2) . . . . ?
C13 N2 C9 C10 135.62(17) . . . . ?
C13 N2 C9 C8 -46.8(2) . . . . ?

loop_
_exptl_oxdiff_crystal_face_indexfrac_h
_exptl_oxdiff_crystal_face_indexfrac_k
_exptl_oxdiff_crystal_face_indexfrac_l
_exptl_oxdiff_crystal_face_x
_exptl_oxdiff_crystal_face_y
_exptl_oxdiff_crystal_face_z
-4.9093 0.5085 -1.8363 0.4150 -0.4823 0.7714
-3.3448 3.3496 -3.2087 0.8141 -0.4970 0.3003
-0.1617 0.4263 -8.8577 0.7588 0.6495 0.0479
-3.9989 -2.4637 -6.2486 0.3517 0.3034 0.8856
-0.4150 1.0640 8.5121 -0.5203 -0.8511 -0.0696
-3.8395 -4.0483 -3.1023 -0.1021 0.2404 0.9653
-2.7558 3.6271 2.4349 0.3791 -0.9136 0.1472
-1.3875 -5.4005 0.3658 -0.6484 0.3948 0.6509
-2.9185 -4.3230 2.1917 -0.5928 -0.0490 0.8039
-2.3518 2.2532 -7.3952 0.9649 0.0763 0.2513
-0.4104 0.2580 -8.9561 0.7559 0.6466 0.1023
4.5549 3.0685 2.3871 0.0054 0.0076 -1.0000
-3.2548 3.1484 2.0542 0.3700 -0.8893 0.2687
2.8061 -2.5281 -4.5456 -0.0768 0.9704 -0.2291
3.4729 -3.3959 1.5000 -0.6905 0.6550 -0.3069
0.4676 -0.8445 8.8291 -0.8220 -0.5659 -0.0645
